data_7208174
loop_
_publ_author_name
'Song, Li-Sha'
'Wang, Hong-Mei'
'Niu, Yun-Yin'
'Hou, Hong-Wei'
'Zhu, Yu'

_publ_section_title
;
 The anion exchange reaction of bis(isoquinoline) ionic liquids:
 self-assembly, crystal structures and thermal properties of ten novel d10
 metal (Cu, Ag) halide/thiocyanate supramolecular polymers
;
_journal_issue 15
_journal_name_full CrystEngComm
_journal_page_first 4927
_journal_paper_doi 10.1039/c2ce25103e
_journal_volume 14
_journal_year 2012
_chemical_formula_sum 'C13 H11 Cu N3 S2'
_chemical_formula_weight 336.91
_chemical_name_systematic
;
?
;
_space_group_IT_number 14
_symmetry_cell_setting monoclinic
_symmetry_space_group_name_Hall '-P 2yn'
_symmetry_space_group_name_H-M 'P 1 21/n 1'
_atom_sites_solution_hydrogens geom
_atom_sites_solution_primary direct
_atom_sites_solution_secondary difmap
_audit_creation_method SHELXL-97
_cell_angle_alpha 90.00
_cell_angle_beta 110.643(2)
_cell_angle_gamma 90.00
_cell_formula_units_Z 4
_cell_length_a 10.3415(9)
_cell_length_b 10.7795(10)
_cell_length_c 12.8133(12)
_cell_measurement_reflns_used 3753
_cell_measurement_temperature 298(2)
_cell_measurement_theta_max 28.20
_cell_measurement_theta_min 2.54
_cell_volume 1336.7(2)
_computing_cell_refinement 'Bruker SMART'
_computing_data_collection 'Bruker SMART'
_computing_data_reduction 'Bruker SAINT'
_computing_molecular_graphics 'Bruker SHELXTL'
_computing_publication_material 'Bruker SHELXTL'
_computing_structure_refinement 'SHELXL-97 (Sheldrick, 1997)'
_computing_structure_solution 'SHELXS-97 (Sheldrick, 1990)'
_diffrn_ambient_temperature 298(2)
_diffrn_measured_fraction_theta_full 0.989
_diffrn_measured_fraction_theta_max 0.989
_diffrn_measurement_device_type 'CCD area detector'
_diffrn_measurement_method 'phi and omega scans'
_diffrn_radiation_monochromator graphite
_diffrn_radiation_source 'fine-focus sealed tube'
_diffrn_radiation_type MoK\a
_diffrn_radiation_wavelength 0.71073
_diffrn_reflns_av_R_equivalents 0.0378
_diffrn_reflns_av_sigmaI/netI 0.0315
_diffrn_reflns_limit_h_max 10
_diffrn_reflns_limit_h_min -13
_diffrn_reflns_limit_k_max 14
_diffrn_reflns_limit_k_min -13
_diffrn_reflns_limit_l_max 16
_diffrn_reflns_limit_l_min -17
_diffrn_reflns_number 9215
_diffrn_reflns_theta_full 28.29
_diffrn_reflns_theta_max 28.29
_diffrn_reflns_theta_min 2.19
_exptl_absorpt_coefficient_mu 1.933
_exptl_absorpt_correction_T_max 0.8302
_exptl_absorpt_correction_T_min 0.7473
_exptl_absorpt_correction_type none
_exptl_crystal_colour red
_exptl_crystal_density_diffrn 1.674
_exptl_crystal_density_method 'not measured'
_exptl_crystal_description block
_exptl_crystal_F_000 684
_exptl_crystal_size_max 0.16
_exptl_crystal_size_mid 0.12
_exptl_crystal_size_min 0.10
_refine_diff_density_max 0.467
_refine_diff_density_min -0.225
_refine_diff_density_rms 0.067
_refine_ls_extinction_method none
_refine_ls_goodness_of_fit_ref 1.088
_refine_ls_hydrogen_treatment constr
_refine_ls_matrix_type full
_refine_ls_number_parameters 172
_refine_ls_number_reflns 3276
_refine_ls_number_restraints 0
_refine_ls_restrained_S_all 1.088
_refine_ls_R_factor_all 0.0482
_refine_ls_R_factor_gt 0.0408
_refine_ls_shift/su_max 0.001
_refine_ls_shift/su_mean 0.000
_refine_ls_structure_factor_coef Fsqd
_refine_ls_weighting_details 'calc w=1/[\s^2^(Fo^2^)+(0.0495P)^2^+0.2681P] where P=(Fo^2^+2Fc^2^)/3'
_refine_ls_weighting_scheme calc
_refine_ls_wR_factor_gt 0.0988
_refine_ls_wR_factor_ref 0.1029
_reflns_number_gt 2830
_reflns_number_total 3276
_reflns_threshold_expression >2sigma(I)
_cod_data_source_file c2ce25103e.txt
_cod_data_source_block 8
_cod_depositor_comments
;
The following automatic conversions were performed:

'_symmetry_cell_setting' value 'Monoclinic' changed to 'monoclinic'
according to /home/saulius/struct/CIF-dictionaries/cif_core.dic
dictionary named 'cif_core.dic' version 2.4.1 from 2010-06-29.

Automatic conversion script
Id: cif_fix_values 1891 2012-01-12 08:04:46Z andrius 
;
_cod_original_sg_symbol_H-M P2(1)/n
_cod_database_code 7208174

loop_
_symmetry_equiv_pos_as_xyz
'x, y, z'
'-x+1/2, y+1/2, -z+1/2'
'-x, -y, -z'
'x-1/2, -y-1/2, z-1/2'

loop_
_atom_site_label
_atom_site_type_symbol
_atom_site_fract_x
_atom_site_fract_y
_atom_site_fract_z
_atom_site_U_iso_or_equiv
_atom_site_adp_type
_atom_site_occupancy
_atom_site_symmetry_multiplicity
_atom_site_calc_flag
_atom_site_refinement_flags
Cu1 Cu 0.23281(3) 0.50601(3) 0.46345(3) 0.04843(13) Uani 1 1 d .
C1 C 0.2094(2) 0.8712(2) 0.5310(2) 0.0389(5) Uani 1 1 d .
H1 H 0.2297 0.7973 0.5025 0.047 Uiso 1 1 calc R
C2 C 0.1451(2) 0.8672(2) 0.61045(19) 0.0354(5) Uani 1 1 d .
C3 C 0.1049(3) 0.7538(2) 0.6447(2) 0.0511(7) Uani 1 1 d .
H3 H 0.1245 0.6790 0.6173 0.061 Uiso 1 1 calc R
C4 C 0.0368(3) 0.7554(3) 0.7183(3) 0.0598(8) Uani 1 1 d .
H4 H 0.0094 0.6811 0.7410 0.072 Uiso 1 1 calc R
C5 C 0.0077(3) 0.8677(4) 0.7601(2) 0.0618(8) Uani 1 1 d .
H5 H -0.0387 0.8667 0.8104 0.074 Uiso 1 1 calc R
C6 C 0.0457(3) 0.9779(3) 0.7290(2) 0.0483(6) Uani 1 1 d .
H6 H 0.0258 1.0515 0.7582 0.058 Uiso 1 1 calc R
C7 C 0.1153(2) 0.9807(2) 0.6526(2) 0.0358(5) Uani 1 1 d .
C8 C 0.1548(2) 1.0911(2) 0.6132(2) 0.0398(5) Uani 1 1 d .
H8 H 0.1382 1.1670 0.6407 0.048 Uiso 1 1 calc R
C9 C 0.2163(2) 1.0883(2) 0.5365(2) 0.0404(5) Uani 1 1 d .
H9 H 0.2415 1.1621 0.5113 0.048 Uiso 1 1 calc R
C10 C 0.3061(3) 0.9781(3) 0.4084(2) 0.0483(6) Uani 1 1 d .
H10A H 0.2910 1.0582 0.3716 0.058 Uiso 1 1 calc R
H10B H 0.2622 0.9155 0.3527 0.058 Uiso 1 1 calc R
C11 C 0.4606(3) 0.9523(3) 0.4582(2) 0.0446(6) Uani 1 1 d .
H11A H 0.4748 0.8716 0.4940 0.054 Uiso 1 1 calc R
H11B H 0.4976 0.9490 0.3984 0.054 Uiso 1 1 calc R
C12 C -0.0730(2) 0.5821(2) 0.38593(19) 0.0352(5) Uani 1 1 d .
C13 C 0.4841(2) 0.36585(19) 0.43814(19) 0.0345(5) Uani 1 1 d .
N1 N 0.24194(19) 0.97742(19) 0.49551(18) 0.0369(4) Uani 1 1 d .
N2 N -0.1506(2) 0.5616(2) 0.42994(18) 0.0442(5) Uani 1 1 d .
N3 N 0.6012(2) 0.38419(19) 0.47955(18) 0.0423(5) Uani 1 1 d .
S1 S 0.03999(6) 0.61198(6) 0.32415(5) 0.04474(17) Uani 1 1 d .
S2 S 0.31652(6) 0.34094(6) 0.37729(5) 0.04080(16) Uani 1 1 d .

loop_
_atom_site_aniso_label
_atom_site_aniso_U_11
_atom_site_aniso_U_22
_atom_site_aniso_U_33
_atom_site_aniso_U_23
_atom_site_aniso_U_13
_atom_site_aniso_U_12
Cu1 0.03417(19) 0.0537(2) 0.0628(3) -0.00027(15) 0.02379(17) -0.00115(13)
C1 0.0318(12) 0.0372(12) 0.0463(14) -0.0078(10) 0.0121(10) 0.0027(9)
C2 0.0268(11) 0.0374(12) 0.0379(12) 0.0002(9) 0.0062(9) 0.0010(8)
C3 0.0450(15) 0.0417(14) 0.0606(17) 0.0083(12) 0.0113(13) -0.0020(11)
C4 0.0450(16) 0.070(2) 0.0581(18) 0.0235(15) 0.0105(14) -0.0085(13)
C5 0.0404(15) 0.107(3) 0.0390(15) 0.0112(16) 0.0154(12) -0.0031(15)
C6 0.0393(14) 0.0707(18) 0.0363(13) -0.0085(12) 0.0150(11) 0.0008(12)
C7 0.0238(11) 0.0454(13) 0.0342(12) -0.0046(9) 0.0055(9) 0.0015(8)
C8 0.0347(12) 0.0344(12) 0.0486(14) -0.0070(10) 0.0128(11) 0.0020(9)
C9 0.0332(12) 0.0344(12) 0.0512(15) 0.0027(10) 0.0120(11) 0.0004(9)
C10 0.0360(13) 0.0729(18) 0.0384(14) -0.0040(12) 0.0160(11) -0.0020(12)
C11 0.0379(13) 0.0535(15) 0.0494(15) -0.0026(12) 0.0240(12) 0.0022(11)
C12 0.0306(11) 0.0341(11) 0.0377(12) 0.0038(9) 0.0082(10) 0.0066(8)
C13 0.0401(13) 0.0280(10) 0.0415(13) 0.0054(9) 0.0218(10) 0.0034(9)
N1 0.0271(10) 0.0461(11) 0.0376(10) -0.0009(9) 0.0117(8) 0.0005(8)
N2 0.0311(10) 0.0537(13) 0.0479(12) 0.0074(10) 0.0142(9) 0.0042(9)
N3 0.0324(11) 0.0372(10) 0.0596(14) 0.0005(9) 0.0191(10) 0.0009(8)
S1 0.0379(3) 0.0537(4) 0.0470(4) 0.0087(3) 0.0204(3) 0.0060(3)
S2 0.0332(3) 0.0409(3) 0.0492(4) 0.0005(3) 0.0157(3) -0.0005(2)

loop_
_atom_type_symbol
_atom_type_description
_atom_type_scat_dispersion_real
_atom_type_scat_dispersion_imag
_atom_type_scat_source
C C 0.0033 0.0016 'International Tables Vol C Tables 4.2.6.8 and 6.1.1.4'
H H 0.0000 0.0000 'International Tables Vol C Tables 4.2.6.8 and 6.1.1.4'
S S 0.1246 0.1234 'International Tables Vol C Tables 4.2.6.8 and 6.1.1.4'
N N 0.0061 0.0033 'International Tables Vol C Tables 4.2.6.8 and 6.1.1.4'
Cu Cu 0.3201 1.2651 'International Tables Vol C Tables 4.2.6.8 and 6.1.1.4'

loop_
_geom_angle_atom_site_label_1
_geom_angle_atom_site_label_2
_geom_angle_atom_site_label_3
_geom_angle
_geom_angle_site_symmetry_1
_geom_angle_site_symmetry_3
N2 Cu1 N3 119.14(9) 3_566 3_666
N2 Cu1 S2 110.76(7) 3_566 .
N3 Cu1 S2 101.75(6) 3_666 .
N2 Cu1 S1 103.74(6) 3_566 .
N3 Cu1 S1 111.40(6) 3_666 .
S2 Cu1 S1 110.08(3) . .
N1 C1 C2 121.5(2) . .
N1 C1 H1 119.3 . .
C2 C1 H1 119.3 . .
C1 C2 C3 121.4(2) . .
C1 C2 C7 118.3(2) . .
C3 C2 C7 120.2(2) . .
C4 C3 C2 119.1(3) . .
C4 C3 H3 120.5 . .
C2 C3 H3 120.5 . .
C3 C4 C5 120.6(3) . .
C3 C4 H4 119.7 . .
C5 C4 H4 119.7 . .
C6 C5 C4 121.5(3) . .
C6 C5 H5 119.2 . .
C4 C5 H5 119.2 . .
C5 C6 C7 119.7(3) . .
C5 C6 H6 120.1 . .
C7 C6 H6 120.1 . .
C6 C7 C8 123.5(2) . .
C6 C7 C2 118.8(2) . .
C8 C7 C2 117.7(2) . .
C9 C8 C7 120.9(2) . .
C9 C8 H8 119.5 . .
C7 C8 H8 119.5 . .
C8 C9 N1 120.3(2) . .
C8 C9 H9 119.8 . .
N1 C9 H9 119.8 . .
N1 C10 C11 111.4(2) . .
N1 C10 H10A 109.4 . .
C11 C10 H10A 109.4 . .
N1 C10 H10B 109.4 . .
C11 C10 H10B 109.4 . .
H10A C10 H10B 108.0 . .
C11 C11 C10 113.5(3) 3_676 .
C11 C11 H11A 108.9 3_676 .
C10 C11 H11A 108.9 . .
C11 C11 H11B 108.9 3_676 .
C10 C11 H11B 108.9 . .
H11A C11 H11B 107.7 . .
N2 C12 S1 179.3(2) . .
N3 C13 S2 179.1(2) . .
C1 N1 C9 121.2(2) . .
C1 N1 C10 119.9(2) . .
C9 N1 C10 118.8(2) . .
C12 N2 Cu1 161.40(19) . 3_566
C13 N3 Cu1 153.54(18) . 3_666
C12 S1 Cu1 95.25(8) . .
C13 S2 Cu1 98.63(8) . .

loop_
_geom_bond_atom_site_label_1
_geom_bond_atom_site_label_2
_geom_bond_distance
_geom_bond_site_symmetry_2
Cu1 N2 1.984(2) 3_566
Cu1 N3 1.999(2) 3_666
Cu1 S2 2.4101(7) .
Cu1 S1 2.4408(7) .
C1 N1 1.318(3) .
C1 C2 1.400(3) .
C1 H1 0.9300 .
C2 C3 1.410(3) .
C2 C7 1.414(3) .
C3 C4 1.362(4) .
C3 H3 0.9300 .
C4 C5 1.399(5) .
C4 H4 0.9300 .
C5 C6 1.354(4) .
C5 H5 0.9300 .
C6 C7 1.406(3) .
C6 H6 0.9300 .
C7 C8 1.408(3) .
C8 C9 1.346(3) .
C8 H8 0.9300 .
C9 N1 1.369(3) .
C9 H9 0.9300 .
C10 N1 1.486(3) .
C10 C11 1.523(4) .
C10 H10A 0.9700 .
C10 H10B 0.9700 .
C11 C11 1.501(5) 3_676
C11 H11A 0.9700 .
C11 H11B 0.9700 .
C12 N2 1.153(3) .
C12 S1 1.658(2) .
C13 N3 1.155(3) .
C13 S2 1.652(2) .
N2 Cu1 1.984(2) 3_566
N3 Cu1 1.999(2) 3_666

loop_
_geom_torsion_atom_site_label_1
_geom_torsion_atom_site_label_2
_geom_torsion_atom_site_label_3
_geom_torsion_atom_site_label_4
_geom_torsion
_geom_torsion_site_symmetry_1
_geom_torsion_site_symmetry_4
N1 C1 C2 C3 177.2(2) . .
N1 C1 C2 C7 0.0(3) . .
C1 C2 C3 C4 -176.9(2) . .
C7 C2 C3 C4 0.2(4) . .
C2 C3 C4 C5 -0.4(4) . .
C3 C4 C5 C6 0.1(5) . .
C4 C5 C6 C7 0.4(4) . .
C5 C6 C7 C8 178.0(2) . .
C5 C6 C7 C2 -0.5(4) . .
C1 C2 C7 C6 177.5(2) . .
C3 C2 C7 C6 0.2(3) . .
C1 C2 C7 C8 -1.2(3) . .
C3 C2 C7 C8 -178.4(2) . .
C6 C7 C8 C9 -177.3(2) . .
C2 C7 C8 C9 1.3(3) . .
C7 C8 C9 N1 -0.2(4) . .
N1 C10 C11 C11 -61.7(4) . 3_676
C2 C1 N1 C9 1.2(4) . .
C2 C1 N1 C10 -178.0(2) . .
C8 C9 N1 C1 -1.1(4) . .
C8 C9 N1 C10 178.1(2) . .
C11 C10 N1 C1 -80.9(3) . .
C11 C10 N1 C9 99.8(3) . .
S1 C12 N2 Cu1 -49(19) . 3_566
S2 C13 N3 Cu1 54(16) . 3_666
N2 C12 S1 Cu1 42(19) . .
N2 Cu1 S1 C12 1.71(11) 3_566 .
N3 Cu1 S1 C12 -127.64(10) 3_666 .
S2 Cu1 S1 C12 120.26(9) . .
N3 C13 S2 Cu1 -94(16) . .
N2 Cu1 S2 C13 -109.86(10) 3_566 .
N3 Cu1 S2 C13 17.78(10) 3_666 .
S1 Cu1 S2 C13 136.00(8) . .
